data_7223788
loop_
_publ_author_name
'Slabbert, C.'
'Rademeyer, M.'

_publ_section_title
;
 Structures and trends of one-dimensional halide-bridged polymers of
 five-coordinate cadmium(ii) and mercury(ii) with benzopyridine and
 -pyrazine-type N-donor ligands
;
_journal_issue 47
_journal_name_full CrystEngComm
_journal_page_first 9070
_journal_paper_doi 10.1039/C5CE01333J
_journal_volume 17
_journal_year 2015
_chemical_formula_moiety 'C13 H9 Cd I2 N'
_chemical_formula_sum 'C13 H9 Cd I2 N'
_chemical_formula_weight 545.41
_chemical_name_systematic
;
catena-(bis(m2-iodido)-(acridine)-cadmium)
;
_space_group_crystal_system monoclinic
_space_group_IT_number 15
_space_group_name_Hall '-C 2yc'
_space_group_name_H-M_alt 'C 1 2/c 1'
_symmetry_space_group_name_Hall '-C 2yc'
_symmetry_space_group_name_H-M 'C 1 2/c 1'
_atom_sites_solution_hydrogens geom
_atom_sites_solution_primary dual
_atom_sites_solution_secondary difmap
_audit_creation_method SHELXL-2014
_audit_update_record
;
2015-06-26 deposited with the CCDC.
2015-10-19 downloaded from the CCDC.
;
_cell_angle_alpha 90
_cell_angle_beta 107.355(2)
_cell_angle_gamma 90
_cell_formula_units_Z 4
_cell_length_a 17.7013(8)
_cell_length_b 10.7920(5)
_cell_length_c 7.6053(3)
_cell_measurement_temperature 293(2)
_cell_volume 1386.72(11)
_computing_cell_refinement 'SAINT (Bruker, 2014)'
_computing_data_collection 'APEX2 (Bruker, 2014)'
_computing_data_reduction 'SAINT (Bruker, 2014)'
_computing_molecular_graphics
;
 ORTEP-3 for Windows (Farrugia, 1997), 
 Mercury (Macrae <i>et al</i>., 2008)
;
_computing_publication_material 'SHELXL-2014, PLATON (Spek, 2009)'
_computing_structure_refinement 'SHELXTL, SHELXL-2014/7 (Sheldrick, 2015)'
_computing_structure_solution 'SHELXTS (Sheldrick, 2015)'
_diffrn_ambient_temperature 293(2)
_diffrn_detector_area_resol_mean 10.24
_diffrn_measured_fraction_theta_full 1.000
_diffrn_measured_fraction_theta_max 0.996
_diffrn_measurement_device_type 'Bruker kappa, Photon 100 CMOS'
_diffrn_measurement_method '\f and \w scans'
_diffrn_radiation_type MoK\a
_diffrn_radiation_wavelength 0.71073
_diffrn_reflns_av_R_equivalents 0.0726
_diffrn_reflns_av_unetI/netI 0.0267
_diffrn_reflns_laue_measured_fraction_full 1.000
_diffrn_reflns_laue_measured_fraction_max 0.996
_diffrn_reflns_limit_h_max 28
_diffrn_reflns_limit_h_min -28
_diffrn_reflns_limit_k_max 17
_diffrn_reflns_limit_k_min -17
_diffrn_reflns_limit_l_max 12
_diffrn_reflns_limit_l_min -12
_diffrn_reflns_number 40004
_diffrn_reflns_point_group_measured_fraction_full 1.000
_diffrn_reflns_point_group_measured_fraction_max 0.996
_diffrn_reflns_theta_full 25.242
_diffrn_reflns_theta_max 34.977
_diffrn_reflns_theta_min 2.239
_exptl_absorpt_coefficient_mu 6.004
_exptl_absorpt_correction_T_max 0.7469
_exptl_absorpt_correction_T_min 0.5385
_exptl_absorpt_correction_type multi-scan
_exptl_absorpt_process_details 'SADABS (Bruker, 2014)'
_exptl_crystal_colour yellow
_exptl_crystal_density_diffrn 2.612
_exptl_crystal_density_method 'not measured'
_exptl_crystal_description block
_exptl_crystal_F_000 992
_exptl_crystal_size_max 0.126
_exptl_crystal_size_mid 0.108
_exptl_crystal_size_min 0.105
_refine_diff_density_max 1.998
_refine_diff_density_min -0.698
_refine_diff_density_rms 0.232
_refine_ls_extinction_method none
_refine_ls_goodness_of_fit_ref 1.074
_refine_ls_hydrogen_treatment constr
_refine_ls_matrix_type full
_refine_ls_number_parameters 79
_refine_ls_number_reflns 3040
_refine_ls_number_restraints 0
_refine_ls_restrained_S_all 1.074
_refine_ls_R_factor_all 0.0379
_refine_ls_R_factor_gt 0.0276
_refine_ls_shift/su_max 0.001
_refine_ls_shift/su_mean 0.000
_refine_ls_structure_factor_coef Fsqd
_refine_ls_weighting_details 'w=1/[\s^2^(Fo^2^)+(0.0344P)^2^+1.7995P] where P=(Fo^2^+2Fc^2^)/3'
_refine_ls_weighting_scheme calc
_refine_ls_wR_factor_gt 0.0642
_refine_ls_wR_factor_ref 0.0683
_reflns_Friedel_coverage 0.000
_reflns_number_gt 2539
_reflns_number_total 3040
_reflns_threshold_expression 'I > 2\s(I)'
_cod_data_source_file c5ce01333j2.cif
_cod_data_source_block shelx
_cod_database_code 7223788
_shelx_space_group_comment
;
The symmetry employed for this shelxl refinement is uniquely defined
by the following loop, which should always be used as a source of
symmetry information in preference to the above space-group names.
They are only intended as comments.
;
_shelxl_version_number 2014-3

loop_
_space_group_symop_operation_xyz
'x, y, z'
'-x, y, -z+1/2'
'x+1/2, y+1/2, z'
'-x+1/2, y+1/2, -z+1/2'
'-x, -y, -z'
'x, -y, z-1/2'
'-x+1/2, -y+1/2, -z'
'x+1/2, -y+1/2, z-1/2'

loop_
_atom_site_label
_atom_site_type_symbol
_atom_site_fract_x
_atom_site_fract_y
_atom_site_fract_z
_atom_site_U_iso_or_equiv
_atom_site_adp_type
_atom_site_occupancy
_atom_site_site_symmetry_order
_atom_site_calc_flag
_atom_site_refinement_flags_posn
_atom_site_refinement_flags_adp
_atom_site_refinement_flags_occupancy
C1 C 0.06163(13) 0.3510(2) 0.3630(3) 0.0202(4) Uani 1 1 d . . .
C6 C 0.06402(14) 0.4839(2) 0.3646(3) 0.0213(4) Uani 1 1 d . . .
C5 C 0.13123(16) 0.5459(2) 0.4839(4) 0.0276(5) Uani 1 1 d . . .
H5 H 0.1333 0.6320 0.4847 0.033 Uiso 1 1 calc R U .
C4 C 0.19184(16) 0.4805(3) 0.5956(4) 0.0313(6) Uani 1 1 d . . .
H4 H 0.2354 0.5218 0.6723 0.038 Uiso 1 1 calc R U .
C3 C 0.18919(16) 0.3487(3) 0.5962(4) 0.0318(6) Uani 1 1 d . . .
H3 H 0.2310 0.3047 0.6743 0.038 Uiso 1 1 calc R U .
C2 C 0.12624(16) 0.2860(2) 0.4842(4) 0.0286(5) Uani 1 1 d . . .
H2 H 0.1256 0.1999 0.4871 0.034 Uiso 1 1 calc R U .
C7 C 0.0000 0.5483(3) 0.2500 0.0235(6) Uani 1 2 d S T P
H7 H 0.0000 0.6345 0.2500 0.028 Uiso 1 2 calc R U P
N1 N 0.0000 0.2872(2) 0.2500 0.0200(5) Uani 1 2 d S T P
Cd1 Cd 0.0000 0.07441(2) 0.2500 0.01987(6) Uani 1 2 d S T P
I1 I 0.10399(2) 0.08768(2) -0.00010(2) 0.02275(5) Uani 1 1 d . . .

loop_
_atom_site_aniso_label
_atom_site_aniso_U_11
_atom_site_aniso_U_22
_atom_site_aniso_U_33
_atom_site_aniso_U_23
_atom_site_aniso_U_13
_atom_site_aniso_U_12
C1 0.0207(9) 0.0191(9) 0.0230(10) -0.0033(8) 0.0101(8) -0.0018(7)
C6 0.0253(10) 0.0197(9) 0.0234(11) -0.0038(8) 0.0143(9) -0.0036(8)
C5 0.0342(13) 0.0241(11) 0.0285(12) -0.0068(9) 0.0155(10) -0.0103(10)
C4 0.0289(12) 0.0367(14) 0.0300(13) -0.0120(11) 0.0114(11) -0.0120(11)
C3 0.0238(12) 0.0350(14) 0.0328(14) -0.0092(11) 0.0026(10) 0.0000(10)
C2 0.0260(11) 0.0229(11) 0.0319(13) -0.0068(9) 0.0010(10) 0.0005(9)
C7 0.0330(17) 0.0146(12) 0.0280(16) 0.000 0.0170(14) 0.000
N1 0.0211(12) 0.0156(10) 0.0228(13) 0.000 0.0056(10) 0.000
Cd1 0.02312(11) 0.01636(10) 0.01683(11) 0.000 0.00093(8) 0.000
I1 0.02323(8) 0.02318(8) 0.02144(8) -0.00470(5) 0.00605(6) -0.00728(5)

loop_
_atom_type_symbol
_atom_type_description
_atom_type_scat_dispersion_real
_atom_type_scat_dispersion_imag
_atom_type_scat_source
C C 0.0033 0.0016 'International Tables Vol C Tables 4.2.6.8 and 6.1.1.4'
H H 0.0000 0.0000 'International Tables Vol C Tables 4.2.6.8 and 6.1.1.4'
N N 0.0061 0.0033 'International Tables Vol C Tables 4.2.6.8 and 6.1.1.4'
Cd Cd -0.8075 1.2024 'International Tables Vol C Tables 4.2.6.8 and 6.1.1.4'
I I -0.4742 1.8119 'International Tables Vol C Tables 4.2.6.8 and 6.1.1.4'

loop_
_geom_angle_atom_site_label_1
_geom_angle_atom_site_label_2
_geom_angle_atom_site_label_3
_geom_angle
_geom_angle_site_symmetry_1
_geom_angle_site_symmetry_3
N1 C1 C2 119.9(2) . .
N1 C1 C6 121.9(2) . .
C2 C1 C6 118.2(2) . .
C7 C6 C5 122.1(2) . .
C7 C6 C1 118.5(2) . .
C5 C6 C1 119.4(2) . .
C4 C5 C6 120.6(2) . .
C4 C5 H5 119.7 . .
C6 C5 H5 119.7 . .
C5 C4 C3 120.2(2) . .
C5 C4 H4 119.9 . .
C3 C4 H4 119.9 . .
C2 C3 C4 121.0(3) . .
C2 C3 H3 119.5 . .
C4 C3 H3 119.5 . .
C3 C2 C1 120.6(2) . .
C3 C2 H2 119.7 . .
C1 C2 H2 119.7 . .
C6 C7 C6 120.0(3) . 2
C6 C7 H7 120.0 . .
C6 C7 H7 120.0 2 .
C1 N1 C1 119.0(3) . 2
C1 N1 Cd1 120.48(14) . .
C1 N1 Cd1 120.48(14) 2 .
N1 Cd1 I1 128.280(6) . 6_556
N1 Cd1 I1 128.280(6) . 5
I1 Cd1 I1 103.440(11) 6_556 5
N1 Cd1 I1 87.280(5) . .
I1 Cd1 I1 93.205(6) 6_556 .
I1 Cd1 I1 90.166(5) 5 .
N1 Cd1 I1 87.280(5) . 2
I1 Cd1 I1 90.166(6) 6_556 2
I1 Cd1 I1 93.204(6) 5 2
I1 Cd1 I1 174.560(10) . 2
Cd1 I1 Cd1 89.835(5) 5 .

loop_
_geom_bond_atom_site_label_1
_geom_bond_atom_site_label_2
_geom_bond_distance
_geom_bond_site_symmetry_2
C1 N1 1.358(3) .
C1 C2 1.422(4) .
C1 C6 1.434(3) .
C6 C7 1.392(3) .
C6 C5 1.429(3) .
C5 C4 1.351(4) .
C5 H5 0.9300 .
C4 C3 1.423(4) .
C4 H4 0.9300 .
C3 C2 1.364(4) .
C3 H3 0.9300 .
C2 H2 0.9300 .
C7 C6 1.392(3) 2
C7 H7 0.9300 .
N1 C1 1.358(3) 2
N1 Cd1 2.297(3) .
Cd1 I1 2.8237(2) 6_556
Cd1 I1 2.8238(2) 5
Cd1 I1 3.01915(18) .
Cd1 I1 3.01918(18) 2
I1 Cd1 2.8237(2) 5

loop_
_geom_hbond_atom_site_label_D
_geom_hbond_atom_site_label_H
_geom_hbond_atom_site_label_A
_geom_hbond_distance_DH
_geom_hbond_distance_HA
_geom_hbond_distance_DA
_geom_hbond_angle_DHA
_geom_hbond_site_symmetry_A
C2 H2 I1 0.93 3.13 4.057(3) 173.6 6_556

loop_
_geom_torsion_atom_site_label_1
_geom_torsion_atom_site_label_2
_geom_torsion_atom_site_label_3
_geom_torsion_atom_site_label_4
_geom_torsion
_geom_torsion_site_symmetry_4
N1 C1 C6 C7 1.7(3) .
C2 C1 C6 C7 -178.3(2) .
N1 C1 C6 C5 -178.75(19) .
C2 C1 C6 C5 1.3(3) .
C7 C6 C5 C4 178.9(2) .
C1 C6 C5 C4 -0.6(4) .
C6 C5 C4 C3 -0.3(4) .
C5 C4 C3 C2 0.5(4) .
C4 C3 C2 C1 0.3(4) .
N1 C1 C2 C3 178.9(2) .
C6 C1 C2 C3 -1.1(4) .
C5 C6 C7 C6 179.7(2) 2
C1 C6 C7 C6 -0.81(13) 2
C2 C1 N1 C1 179.1(3) 2
C6 C1 N1 C1 -0.87(14) 2
C2 C1 N1 Cd1 -0.9(3) .
C6 C1 N1 Cd1 179.13(14) .
